data_2005228
loop_
_publ_author_name
'Koskenlinna, M.'
'Valkonen, J.'

_publ_section_title
;
 Ammonium Uranyl Hydrogenselenite Selenite
;
_journal_issue 8
_journal_name_full 'Acta Crystallographica Section C'
_journal_page_first 1857
_journal_page_last 1859
_journal_paper_doi 10.1107/S0108270196002053
_journal_volume 52
_journal_year 1996
_chemical_formula_iupac '(N H4)[U O2 (H Se O3) (Se O3)]'
_chemical_formula_structural 'N H4 U O2 H Se O3 Se O3'
_chemical_formula_sum 'H5 N O8 Se2 U'
_chemical_formula_weight 542.99
_chemical_name_common 'Ammonium Uranyl Hydrogenselenite Selenite'
_space_group_IT_number 14
_symmetry_cell_setting monoclinic
_symmetry_space_group_name_Hall '-P 2yn'
_symmetry_space_group_name_H-M 'P 1 21/n 1'
_atom_type_scat_source
;
International Tables for X-ray Crystallography
(1974, Vol. IV, Tables 2.2B and 2.3.1)
;
_cell_angle_alpha 90
_cell_angle_beta 97.06(2)
_cell_angle_gamma 90
_cell_formula_units_Z 4
_cell_length_a 8.348(2)
_cell_length_b 10.326(2)
_cell_length_c 9.929(2)
_cell_measurement_reflns_used 25
_cell_measurement_temperature 294
_cell_measurement_theta_max 15
_cell_measurement_theta_min 6
_cell_volume 849.4(3)
_computing_cell_refinement CAD4_Software
_computing_data_collection CAD4_Software_(Enraf-Nonius,_1989)
_computing_data_reduction PROCESS_MolEN_(Fair,_1990)
_computing_molecular_graphics ORTEPII_(Johnson,_1976)
_computing_publication_material CIF_MolEN
_computing_structure_refinement LSFM_MolEN
_computing_structure_solution Direct_methods_(MULTAN11/82,_Main_et_al.,_1982)
_diffrn_measurement_device Enraf_Nonius_CAD4
_diffrn_measurement_method \w/2\q
_diffrn_radiation_monochromator graphite
_diffrn_radiation_source xray_tube
_diffrn_radiation_type Mo_K\a
_diffrn_radiation_wavelength 0.71073
_diffrn_reflns_limit_h_max 11
_diffrn_reflns_limit_h_min 0
_diffrn_reflns_limit_k_max 14
_diffrn_reflns_limit_k_min 0
_diffrn_reflns_limit_l_max 13
_diffrn_reflns_limit_l_min -13
_diffrn_reflns_number 2605
_diffrn_reflns_theta_max 29.96
_diffrn_standards_decay_% 0.0
_diffrn_standards_interval_time 60
_diffrn_standards_number 2
_exptl_absorpt_coefficient_mu 26.621
_exptl_absorpt_correction_T_max 0.190
_exptl_absorpt_correction_T_min 0.128
_exptl_absorpt_correction_type 'empirical via \y-scan (North, Phillips & Mathews, 1968) and spherical'
_exptl_crystal_colour yellow
_exptl_crystal_density_diffrn 4.25
_exptl_crystal_density_method none
_exptl_crystal_description prism
_exptl_crystal_F_000 944
_exptl_crystal_size_max 0.10
_exptl_crystal_size_mid 0.05
_exptl_crystal_size_min 0.05
_refine_diff_density_max 1.263
_refine_diff_density_min -1.263
_refine_ls_extinction_coef 0.26E-06
_refine_ls_extinction_method isotropic_(Zachariasen,_1963)
_refine_ls_goodness_of_fit_obs 0.503
_refine_ls_hydrogen_treatment H_atoms_not_included
_refine_ls_matrix_type full
_refine_ls_number_parameters 110
_refine_ls_number_reflns 1761
_refine_ls_R_factor_obs 0.028
_refine_ls_shift/esd_max 0.005
_refine_ls_structure_factor_coef F
_refine_ls_weighting_details 'w = 1/[\sF^2^+(0.02*F)^2^+1.00]  (Killean & Lawrence, 1969)'
_refine_ls_weighting_scheme calc
_refine_ls_wR_factor_obs 0.032
_reflns_number_observed 1761
_reflns_number_total 2605
_reflns_observed_criterion >3.0\s(I)
_cod_data_source_file br1138.cif
_cod_data_source_block NUSe
_cod_depositor_comments
;
The following automatic conversions were performed:

'_refine_ls_weighting_scheme' value 'calc w =
1/[\sF^2^+(0.02*F)^2^+1.00] (Killean & Lawrence, 1969)' was changed
to 'calc'. New tag '_refine_ls_weighting_details' was created. The
value of the new tag was set to 'w = 1/[\sF^2^+(0.02*F)^2^+1.00]
(Killean & Lawrence, 1969)'.

Automatic conversion script
Id: cif_fix_values 3143 2015-03-26 13:38:13Z robertas 
;
_cod_original_sg_symbol_H-M 'P 21/n'
_cod_original_formula_sum 'H5 N1 O8 Se2 U1'
_cod_database_code 2005228

loop_
_symmetry_equiv_pos_as_xyz
x,y,z
1/2-x,1/2+y,1/2-z
-x,-y,-z
-1/2+x,-1/2-y,-1/2+z

loop_
_atom_site_aniso_label
_atom_site_aniso_U_11
_atom_site_aniso_U_22
_atom_site_aniso_U_33
_atom_site_aniso_U_12
_atom_site_aniso_U_13
_atom_site_aniso_U_23
U 0.01290(10) 0.01310(10) 0.01380(10) 0.00130(10) 0.00529(8) 0.00020(10)
Se1 0.0160(3) 0.0159(3) 0.0150(3) -0.0003(3) 0.0056(3) 0.0010(3)
Se2 0.0157(3) 0.0188(4) 0.0150(3) 0.0002(3) 0.0034(3) 0.0014(3)
O1 0.017(2) 0.019(3) 0.026(3) 0.001(2) 0.012(2) 0.004(3)
O2 0.026(3) 0.022(3) 0.022(3) 0.006(3) 0.014(2) -0.003(3)
O3 0.023(3) 0.017(3) 0.020(3) -0.005(2) 0.009(2) 0.002(2)
O4 0.028(3) 0.015(3) 0.035(3) 0.005(3) 0.017(2) 0.009(3)
O5 0.017(3) 0.038(4) 0.019(3) -0.011(3) 0.003(2) -0.002(3)
O6 0.028(3) 0.039(4) 0.030(3) 0.007(3) 0.005(3) -0.007(3)
O7 0.024(3) 0.021(3) 0.025(3) 0.010(3) 0.002(3) 0.003(3)
O8 0.020(3) 0.030(3) 0.029(3) 0.001(3) 0.003(2) 0.006(3)
N 0.027(4) 0.040(5) 0.023(4) 0.006(4) 0.005(3) 0.003(4)

loop_
_atom_site_label
_atom_site_fract_x
_atom_site_fract_y
_atom_site_fract_z
_atom_site_U_iso_or_equiv
_atom_site_thermal_displace_type
U .86998(4) .20433(3) .18670(3) .0133(1) Uani
Se1 .6112(1) .37437(8) .40524(8) .0157(3) Uani
Se2 .4870(1) .02086(9) .18009(8) .0164(3) Uani
O1 .5952(7) .3018(7) .5554(6) .020(3) Uani
O2 .7934(8) .3143(7) .3761(6) .024(3) Uani
O3 .6690(8) .5259(6) .4565(6) .020(3) Uani
O4 .4610(8) -0.1079(6) .2777(7) .024(3) Uani
O5 .6514(8) .0918(7) .2639(7) .023(3) Uani
O6 .3476(9) .1240(8) .2418(8) .032(4) Uani
O7 .9930(8) .1079(7) .3067(7) .023(3) Uani
O8 .7354(8) .2937(7) .0700(7) .026(3) Uani
N .777(1) .063(1) .5450(9) .029(4) Uani

loop_
_geom_angle_atom_site_label_1
_geom_angle_atom_site_label_2
_geom_angle_atom_site_label_3
_geom_angle_site_symmetry_1
_geom_angle_site_symmetry_3
_geom_angle
_geom_angle_publ_flag
O1 U O2 4_665 . 138.6(2) no
O1 U O3 4_665 2_645 73.1(2) no
O1 U O4 4_665 2_655 67.6(2) no
O1 U O5 4_665 . 147.4(2) no
O1 U O7 4_665 . 85.6(3) no
O1 U O8 4_665 . 97.7(3) no
O2 U O3 . 2_645 147.1(2) no
O2 U O4 . 2_655 72.8(2) no
O2 U O5 . . 71.5(2) no
O2 U O7 . . 85.7(3) no
O2 U O8 . . 93.4(3) no
O3 U O4 2_645 2_655 140.0(2) no
O3 U O5 2_645 . 75.7(2) no
O3 U O7 2_645 . 89.6(3) no
O3 U O8 2_645 . 89.0(3) no
O4 U O5 2_655 . 144.3(2) no
O4 U O7 2_655 . 94.2(3) no
O4 U O8 2_655 . 89.4(3) no
O5 U O7 . . 85.0(3) no
O5 U O8 . . 90.9(3) no
O7 U O8 . . 175.9(3) no
O1 Se1 O2 1_555 1_555 99.1(3) yes
O1 Se1 O3 1_555 1_555 101.2(3) yes
O2 Se1 O3 1_555 1_555 99.2(3) yes
O4 Se2 O5 1_555 1_555 102.4(3) yes
O4 Se2 O6 1_555 1_555 98.2(4) yes
O5 Se2 O6 1_555 1_555 95.7(3) yes

loop_
_geom_bond_atom_site_label_1
_geom_bond_atom_site_label_2
_geom_bond_site_symmetry_2
_geom_bond_distance
_geom_bond_publ_flag
U O1 4_665 2.417(6) yes
U O2 1_555 2.352(7) yes
U O3 2_645 2.325(6) yes
U O4 2_655 2.399(7) yes
U O5 1_555 2.369(7) yes
U O7 1_555 1.779(6) yes
U O8 1_555 1.771(7) yes
Se1 O1 1_555 1.688(6) yes
Se1 O2 1_555 1.700(7) yes
Se1 O3 1_555 1.697(6) yes
Se2 O4 1_555 1.675(7) yes
Se2 O5 1_555 1.683(6) yes
Se2 O6 1_555 1.743(8) yes
N O1 1_555 2.908(12) yes
N O4 3_656 2.851(12) yes
N O5 1_555 2.875(10) yes
N O7 3_756 2.874(11) yes
